data_1506169
loop_
_publ_author_name
'Mizobe, Yuji'
'Miyata, Mikiji'
'Hisaki, Ichiro'
'Hasegawa, Yasuchika'
'Tohnai, Norimitsu'

_publ_section_title
;
 Anomalous anthracene arrangement and rare excimer emission in the solid
 state: transcription and translation of molecular information.
;
_journal_issue 19
_journal_name_full 'Organic letters'
_journal_page_first 4295
_journal_page_last 4298
_journal_paper_doi 10.1021/ol0616440
_journal_volume 8
_journal_year 2006
_chemical_formula_sum 'C26 H40 N2 O8 S2'
_chemical_formula_weight 572.73
_space_group_IT_number 2
_symmetry_cell_setting triclinic
_symmetry_Int_Tables_number 2
_symmetry_space_group_name_Hall '-P 1'
_symmetry_space_group_name_H-M 'P -1'
_cell_angle_alpha 88.08(1)
_cell_angle_beta 73.29(1)
_cell_angle_gamma 69.02(1)
_cell_formula_units_Z 2
_cell_length_a 10.389(2)
_cell_length_b 11.020(2)
_cell_length_c 14.128(2)
_cell_measurement_reflns_used 14488
_cell_measurement_temperature 213.2
_cell_measurement_theta_max 68.3
_cell_measurement_theta_min 3.3
_cell_volume 1442.1(5)
_computing_cell_refinement PROCESS-AUTO
_computing_data_collection PROCESS-AUTO
_computing_data_reduction 'teXsan Ver. 1.10'
_computing_publication_material 'teXsan Ver. 1.10'
_computing_structure_refinement 'teXsan Ver. 1.10'
_computing_structure_solution SIR88
_diffrn_measured_fraction_theta_full 0.9320
_diffrn_measured_fraction_theta_max 0.9320
_diffrn_measurement_device_type 'Rigaku RAXIS-RAPID Imaging Plate'
_diffrn_measurement_method \w
_diffrn_radiation_type 'Cu K\a'
_diffrn_radiation_wavelength 1.5419
_diffrn_reflns_av_R_equivalents 0.070
_diffrn_reflns_limit_h_max 12
_diffrn_reflns_limit_h_min 0
_diffrn_reflns_limit_k_max 13
_diffrn_reflns_limit_k_min -11
_diffrn_reflns_limit_l_max 16
_diffrn_reflns_limit_l_min -16
_diffrn_reflns_number 15649
_diffrn_reflns_theta_full 68.22
_diffrn_reflns_theta_max 68.22
_exptl_absorpt_coefficient_mu 2.092
_exptl_absorpt_correction_T_max 0.780
_exptl_absorpt_correction_T_min 0.504
_exptl_absorpt_correction_type integration
_exptl_absorpt_process_details '(Higashi, 1999)'
_exptl_crystal_colour yellow
_exptl_crystal_density_diffrn 1.319
_exptl_crystal_density_method 'not measured'
_exptl_crystal_description block
_exptl_crystal_size_max 0.500
_exptl_crystal_size_mid 0.200
_exptl_crystal_size_min 0.100
_refine_diff_density_max 1.62
_refine_diff_density_min -1.34
_refine_ls_extinction_method none
_refine_ls_goodness_of_fit_ref 2.141
_refine_ls_hydrogen_treatment noref
_refine_ls_number_parameters 343
_refine_ls_number_reflns 3901
_refine_ls_R_factor_gt 0.0870
_refine_ls_shift/su_max 0.0002
_refine_ls_structure_factor_coef Fsqd
_refine_ls_weighting_details 'w = 1/[\s^2^(Fo^2^) + (0.05000(Max(Fo^2^,0) + 2Fc^2^)/3)^2^]'
_refine_ls_weighting_scheme calc
_refine_ls_wR_factor_ref 0.2231
_reflns_number_gt 3612
_reflns_number_total 4891
_reflns_threshold_expression F^2^>2.0\s(F^2^)
_cod_data_source_file ol0616440si20060803_013900.cif
_cod_data_source_block secBu_diox_
_cod_original_cell_volume 1442.2(4)
_cod_original_sg_symbol_H-M 'P -1         '
_cod_original_formula_sum 'C26 H40 N2 O8 S2 '
_cod_database_code 1506169

loop_
_symmetry_equiv_pos_as_xyz
x,y,z
-x,-y,-z

loop_
_atom_site_label
_atom_site_type_symbol
_atom_site_fract_x
_atom_site_fract_y
_atom_site_fract_z
_atom_site_U_iso_or_equiv
_atom_site_adp_type
_atom_site_occupancy
_atom_site_calc_flag
S(1) S 0.1872(1) 0.9315(1) 0.86414(10) 0.0422(4) Uani 1.00 d
S(2) S 0.1418(1) 0.4506(1) 0.85036(10) 0.0450(4) Uani 1.00 d
O(1) O 0.1040(6) 1.0665(4) 0.8918(3) 0.084(1) Uani 1.00 d
O(2) O 0.2759(5) 0.8738(5) 0.9285(3) 0.074(2) Uani 1.00 d
O(3) O 0.1038(5) 0.8557(5) 0.8560(3) 0.078(2) Uani 1.00 d
O(4) O 0.1330(5) 0.3222(4) 0.8616(3) 0.059(1) Uani 1.00 d
O(5) O 0.0137(4) 0.5462(4) 0.8338(3) 0.064(1) Uani 1.00 d
O(6) O 0.1824(5) 0.4913(5) 0.9303(3) 0.068(1) Uani 1.00 d
O(7) O 0.1084(7) 0.3931(6) 0.5202(5) 0.101(2) Uani 1.00 d
O(8) O 0.9195(7) 0.1309(5) 0.5184(7) 0.130(3) Uani 1.00 d
N(1) N 0.8519(6) 0.2937(5) 0.9489(4) 0.058(2) Uani 1.00 d
N(2) N 0.1332(5) 0.2119(5) 0.0527(4) 0.054(1) Uani 1.00 d
C(1) C 0.3072(5) 1.0280(5) 0.6948(4) 0.038(1) Uani 1.00 d
C(2) C 0.3083(5) 0.9202(5) 0.7443(4) 0.041(1) Uani 1.00 d
C(3) C 0.4041(6) 0.7921(5) 0.7002(4) 0.041(1) Uani 1.00 d
C(4) C 0.5009(6) 0.7786(5) 0.6096(4) 0.044(1) Uani 1.00 d
C(5) C 0.4043(5) 1.0171(5) 0.5971(4) 0.037(1) Uani 1.00 d
C(6) C 0.5025(6) 0.8888(5) 0.5534(4) 0.040(1) Uani 1.00 d
C(7) C 0.5980(5) 0.8759(5) 0.4577(3) 0.037(1) Uani 1.00 d
C(8) C 0.2657(5) 0.5208(5) 0.6704(4) 0.038(1) Uani 1.00 d
C(9) C 0.2838(6) 0.4377(5) 0.7427(4) 0.041(1) Uani 1.00 d
C(10) C 0.4213(6) 0.3321(5) 0.7303(4) 0.045(1) Uani 1.00 d
C(11) C 0.5344(6) 0.3215(5) 0.6491(4) 0.042(1) Uani 1.00 d
C(12) C 0.3640(5) 0.5967(5) 0.5092(4) 0.041(1) Uani 1.00 d
C(13) C 0.3809(5) 0.5127(5) 0.5844(4) 0.039(1) Uani 1.00 d
C(14) C 0.5204(5) 0.4121(5) 0.5742(4) 0.039(1) Uani 1.00 d
C(15) C 0.782(1) 0.3449(8) 0.8733(7) 0.096(3) Uani 1.00 d
C(16) C 0.821(1) 0.2387(9) 0.7937(7) 0.106(3) Uani 1.00 d
C(17) C 0.656(1) 0.442(1) 0.899(1) 0.155(5) Uani 1.00 d
C(18) C 0.594(1) 0.5252(9) 0.8240(9) 0.116(4) Uani 1.00 d
C(19) C 0.2636(7) 0.1460(7) 0.0832(5) 0.065(2) Uani 1.00 d
C(20) C 0.3826(8) 0.1880(8) 0.0273(6) 0.081(3) Uani 1.00 d
C(21) C 0.236(1) 0.129(1) 0.1865(8) 0.122(4) Uani 1.00 d
C(22) C 0.357(1) 0.0500(9) 0.2245(7) 0.097(3) Uani 1.00 d
C(23) C 0.082(1) 0.4052(9) 0.4263(8) 0.109(4) Uani 1.00 d
C(24) C -0.022(1) 0.455(1) 0.5918(7) 0.104(4) Uani 1.00 d
C(25) C 1.063(1) 0.0775(9) 0.5251(9) 0.108(4) Uani 1.00 d
C(26) C 0.901(1) 0.0499(9) 0.451(1) 0.139(5) Uani 1.00 d
H(1) H 0.2418 1.1115 0.7251 0.0460 Uiso 1.00 calc
H(2) H 0.3995 0.7175 0.7345 0.0496 Uiso 1.00 calc
H(3) H 0.5685 0.6945 0.5828 0.0532 Uiso 1.00 calc
H(4) H 0.6633 0.7920 0.4281 0.0447 Uiso 1.00 calc
H(5) H 0.1734 0.5859 0.6777 0.0460 Uiso 1.00 calc
H(6) H 0.4321 0.2705 0.7791 0.0537 Uiso 1.00 calc
H(7) H 0.6243 0.2526 0.6417 0.0507 Uiso 1.00 calc
H(8) H 0.2731 0.6633 0.5149 0.0490 Uiso 1.00 calc
H(9) H 0.8351 0.3580 0.9977 0.0740 Uiso 1.00 calc
H(10) H 0.9170 0.2560 0.9404 0.0740 Uiso 1.00 calc
H(11) H 0.8146 0.2307 0.9803 0.0740 Uiso 1.00 calc
H(12) H 0.8416 0.3903 0.8393 0.1164 Uiso 1.00 calc
H(13) H 0.9227 0.2029 0.7656 0.1286 Uiso 1.00 calc
H(14) H 0.7874 0.1720 0.8220 0.1286 Uiso 1.00 calc
H(15) H 0.7770 0.2744 0.7437 0.1286 Uiso 1.00 calc
H(16) H 0.6628 0.5009 0.9439 0.1891 Uiso 1.00 calc
H(17) H 0.5865 0.4063 0.9334 0.1891 Uiso 1.00 calc
H(18) H 0.5878 0.4704 0.7761 0.1387 Uiso 1.00 calc
H(19) H 0.5017 0.5867 0.8558 0.1387 Uiso 1.00 calc
H(20) H 0.6566 0.5693 0.7913 0.1387 Uiso 1.00 calc
H(21) H 0.1524 0.1951 -0.0157 0.0651 Uiso 1.00 calc
H(22) H 0.1031 0.3055 0.0668 0.0651 Uiso 1.00 calc
H(23) H 0.0574 0.1855 0.0893 0.0651 Uiso 1.00 calc
H(24) H 0.2938 0.0598 0.0551 0.0786 Uiso 1.00 calc
H(25) H 0.3555 0.2790 0.0414 0.0975 Uiso 1.00 calc
H(26) H 0.4665 0.1423 0.0470 0.0975 Uiso 1.00 calc
H(27) H 0.4022 0.1696 -0.0414 0.0975 Uiso 1.00 calc
H(28) H 0.1667 0.0885 0.2036 0.1481 Uiso 1.00 calc
H(29) H 0.1976 0.2127 0.2199 0.1481 Uiso 1.00 calc
H(30) H 0.4298 0.0862 0.2077 0.1168 Uiso 1.00 calc
H(31) H 0.3951 -0.0370 0.1952 0.1168 Uiso 1.00 calc
H(32) H 0.3222 0.0498 0.2942 0.1168 Uiso 1.00 calc
H(33) H 0.1699 0.3648 0.3752 0.1316 Uiso 1.00 calc
H(34) H 0.0164 0.3635 0.4245 0.1316 Uiso 1.00 calc
H(35) H -0.0876 0.4141 0.5906 0.1255 Uiso 1.00 calc
H(36) H -0.0075 0.4516 0.6552 0.1255 Uiso 1.00 calc
H(37) H 1.0747 0.1300 0.5717 0.1298 Uiso 1.00 calc
H(38) H 1.1298 0.0755 0.4617 0.1298 Uiso 1.00 calc
H(39) H 0.9642 0.0479 0.3872 0.1657 Uiso 1.00 calc
H(40) H 0.8042 0.0835 0.4496 0.1657 Uiso 1.00 calc

loop_
_atom_site_aniso_label
_atom_site_aniso_U_11
_atom_site_aniso_U_22
_atom_site_aniso_U_33
_atom_site_aniso_U_12
_atom_site_aniso_U_13
_atom_site_aniso_U_23
S(1) 0.0423(7) 0.0415(7) 0.0387(7) -0.0168(6) -0.0042(5) 0.0095(5)
S(2) 0.0468(8) 0.0430(7) 0.0370(7) -0.0161(6) -0.0009(6) 0.0077(5)
O(1) 0.094(4) 0.048(2) 0.055(3) -0.004(2) 0.029(2) 0.005(2)
O(2) 0.059(3) 0.113(4) 0.049(3) -0.030(3) -0.019(2) 0.029(3)
O(3) 0.078(3) 0.109(4) 0.055(3) -0.060(3) 0.005(2) -0.015(3)
O(4) 0.069(3) 0.048(2) 0.049(2) -0.031(2) 0.010(2) 0.008(2)
O(5) 0.043(2) 0.066(3) 0.058(3) -0.005(2) 0.002(2) 0.016(2)
O(6) 0.079(3) 0.088(3) 0.047(2) -0.047(3) -0.012(2) 0.000(2)
O(7) 0.107(5) 0.086(4) 0.111(5) -0.015(3) -0.060(4) 0.015(3)
O(8) 0.107(5) 0.067(3) 0.228(9) 0.007(3) -0.109(6) -0.032(4)
N(1) 0.059(3) 0.066(3) 0.053(3) -0.020(3) -0.023(2) 0.014(2)
N(2) 0.041(3) 0.072(3) 0.048(3) -0.022(2) -0.013(2) 0.016(2)
C(1) 0.040(3) 0.037(3) 0.030(3) -0.011(2) -0.004(2) 0.006(2)
C(2) 0.031(3) 0.046(3) 0.047(3) -0.015(2) -0.015(2) 0.015(2)
C(3) 0.043(3) 0.036(3) 0.045(3) -0.018(2) -0.010(2) 0.012(2)
C(4) 0.050(3) 0.035(3) 0.044(3) -0.011(2) -0.013(2) 0.008(2)
C(5) 0.036(3) 0.038(3) 0.037(3) -0.012(2) -0.013(2) 0.006(2)
C(6) 0.040(3) 0.040(3) 0.042(3) -0.014(2) -0.017(2) 0.009(2)
C(7) 0.035(3) 0.035(2) 0.031(3) -0.005(2) -0.003(2) 0.004(2)
C(8) 0.033(3) 0.042(3) 0.036(3) -0.012(2) -0.005(2) 0.011(2)
C(9) 0.047(3) 0.042(3) 0.039(3) -0.025(2) -0.010(2) 0.015(2)
C(10) 0.045(3) 0.047(3) 0.039(3) -0.013(2) -0.012(2) 0.016(2)
C(11) 0.040(3) 0.047(3) 0.038(3) -0.014(2) -0.011(2) 0.013(2)
C(12) 0.031(3) 0.041(3) 0.040(3) -0.004(2) -0.008(2) 0.010(2)
C(13) 0.033(3) 0.041(3) 0.037(3) -0.012(2) -0.006(2) 0.008(2)
C(14) 0.038(3) 0.044(3) 0.035(3) -0.016(2) -0.009(2) 0.011(2)
C(15) 0.135(8) 0.079(5) 0.092(6) -0.026(5) -0.074(6) 0.025(5)
C(16) 0.121(8) 0.098(6) 0.091(7) -0.006(5) -0.063(6) -0.007(5)
C(17) 0.16(1) 0.112(8) 0.17(1) 0.034(8) -0.12(1) -0.010(8)
C(18) 0.147(10) 0.081(6) 0.140(9) -0.025(6) -0.095(8) 0.023(6)
C(19) 0.041(3) 0.092(5) 0.060(4) -0.023(3) -0.015(3) 0.024(3)
C(20) 0.062(4) 0.086(5) 0.094(6) -0.026(4) -0.024(4) 0.028(4)
C(21) 0.091(7) 0.20(1) 0.101(7) -0.062(7) -0.056(6) 0.078(8)
C(22) 0.101(7) 0.111(7) 0.087(6) -0.028(5) -0.055(5) 0.022(5)
C(23) 0.110(8) 0.103(7) 0.090(7) -0.009(6) -0.027(6) -0.026(5)
C(24) 0.114(8) 0.137(9) 0.081(6) -0.064(7) -0.039(6) 0.040(6)
C(25) 0.087(6) 0.082(6) 0.16(1) -0.013(5) -0.070(7) -0.006(6)
C(26) 0.16(1) 0.074(6) 0.23(1) -0.019(6) -0.15(1) -0.002(7)

loop_
_atom_type_symbol
_atom_type_description
_atom_type_scat_dispersion_real
_atom_type_scat_dispersion_imag
_atom_type_scat_source
C C 0.018 0.009
;International Tables for Crystallography
(1992, Vol. C, Tables 4.2.6.8 and 6.1.1.1)
;
H H 0.000 0.000
;International Tables for Crystallography
(1992, Vol. C, Table 6.1.1.2)
;
O O 0.049 0.032
;International Tables for Crystallography
(1992, Vol. C, Tables 4.2.6.8 and 6.1.1.1)
;
N N 0.031 0.018
;International Tables for Crystallography
(1992, Vol. C, Tables 4.2.6.8 and 6.1.1.1)
;
S S 0.333 0.557
;International Tables for Crystallography
(1992, Vol. C, Tables 4.2.6.8 and 6.1.1.1)
;

loop_
_geom_angle_atom_site_label_1
_geom_angle_atom_site_label_2
_geom_angle_atom_site_label_3
_geom_angle
_geom_angle_site_symmetry_2
_geom_angle_site_symmetry_3
_geom_angle_publ_flag
O(1) S(1) O(2) 112.3(3) 1_555 1_555 yes
O(1) S(1) O(3) 113.9(3) 1_555 1_555 yes
O(1) S(1) C(2) 107.2(2) 1_555 1_555 yes
O(2) S(1) O(3) 110.6(3) 1_555 1_555 yes
O(2) S(1) C(2) 106.1(2) 1_555 1_555 yes
O(3) S(1) C(2) 106.1(3) 1_555 1_555 yes
O(4) S(2) O(5) 112.5(3) 1_555 1_555 yes
O(4) S(2) O(6) 111.9(3) 1_555 1_555 yes
O(4) S(2) C(9) 106.9(2) 1_555 1_555 yes
O(5) S(2) O(6) 113.4(3) 1_555 1_555 yes
O(5) S(2) C(9) 106.1(2) 1_555 1_555 yes
O(6) S(2) C(9) 105.5(3) 1_555 1_555 yes
C(23) O(7) C(24) 107.5(7) 1_555 1_555 yes
C(25) O(8) C(26) 109.7(7) 1_555 1_555 yes
C(2) C(1) C(5) 120.5(5) 1_555 1_555 yes
S(1) C(2) C(1) 121.2(4) 1_555 1_555 yes
S(1) C(2) C(3) 117.5(4) 1_555 1_555 yes
C(1) C(2) C(3) 121.3(5) 1_555 1_555 yes
C(2) C(3) C(4) 119.6(4) 1_555 1_555 yes
C(3) C(4) C(6) 121.2(5) 1_555 1_555 yes
C(1) C(5) C(6) 118.3(4) 1_555 1_555 yes
C(1) C(5) C(7) 122.3(5) 1_555 2_676 yes
C(6) C(5) C(7) 119.4(5) 1_555 2_676 yes
C(4) C(6) C(5) 118.9(5) 1_555 1_555 yes
C(4) C(6) C(7) 121.9(5) 1_555 1_555 yes
C(5) C(6) C(7) 119.2(4) 1_555 1_555 yes
C(5) C(7)* C(6)* 121.4(4) 2_676 1_555 yes
C(9) C(8) C(13) 121.7(5) 1_555 1_555 yes
S(2) C(9) C(8) 121.5(4) 1_555 1_555 yes
S(2) C(9) C(10) 118.4(3) 1_555 1_555 yes
C(8) C(9) C(10) 120.1(5) 1_555 1_555 yes
C(9) C(10) C(11) 119.8(4) 1_555 1_555 yes
C(10) C(11) C(14) 121.2(5) 1_555 1_555 yes
C(13) C(12) C(14) 121.4(4) 1_555 2_666 yes
C(8) C(13) C(12) 122.5(4) 1_555 1_555 yes
C(8) C(13) C(14) 118.4(4) 1_555 1_555 yes
C(12) C(13) C(14) 119.0(4) 1_555 1_555 yes
C(11) C(14) C(12) 121.9(4) 1_555 2_666 yes
C(11) C(14) C(13) 118.5(4) 1_555 1_555 yes
C(12) C(14)* C(13)* 119.5(4) 2_666 1_555 yes
N(1) C(15) C(16) 110.3(7) 1_555 1_555 yes
N(1) C(15) C(17) 118.4(9) 1_555 1_555 yes
C(16) C(15) C(17) 123.3(9) 1_555 1_555 yes
C(15) C(17) C(18) 121(1) 1_555 1_555 yes
N(2) C(19) C(20) 110.8(5) 1_555 1_555 yes
N(2) C(19) C(21) 114.3(6) 1_555 1_555 yes
C(20) C(19) C(21) 121.8(7) 1_555 1_555 yes
C(19) C(21) C(22) 119.4(9) 1_555 1_555 yes
O(7) C(23) C(24) 109.9(7) 1_555 2_566 yes
O(7) C(24) C(23) 110.0(8) 1_555 2_566 yes
O(8) C(25) C(26) 111.7(9) 1_555 2_756 yes
O(8) C(26) C(25) 113.0(9) 1_555 2_756 yes

loop_
_geom_bond_atom_site_label_1
_geom_bond_atom_site_label_2
_geom_bond_distance
_geom_bond_site_symmetry_2
_geom_bond_publ_flag
S(1) O(1) 1.427(4) . yes
S(1) O(2) 1.451(4) . yes
S(1) O(3) 1.429(5) . yes
S(1) C(2) 1.772(5) . yes
S(2) O(4) 1.451(4) . yes
S(2) O(5) 1.447(4) . yes
S(2) O(6) 1.448(5) . yes
S(2) C(9) 1.757(5) . yes
O(7) C(23) 1.42(1) . yes
O(7) C(24) 1.39(1) . yes
O(8) C(25) 1.43(1) . yes
O(8) C(26) 1.42(1) . yes
N(1) C(15) 1.451(9) . yes
N(2) C(19) 1.469(8) . yes
C(1) C(2) 1.357(7) . yes
C(1) C(5) 1.436(7) . yes
C(2) C(3) 1.438(7) . yes
C(3) C(4) 1.356(7) . yes
C(4) C(6) 1.431(7) . yes
C(5) C(6) 1.443(7) . yes
C(5) C(7) 1.385(7) 2_676 yes
C(6) C(7) 1.405(7) . yes
C(8) C(9) 1.356(7) . yes
C(8) C(13) 1.419(7) . yes
C(9) C(10) 1.451(7) . yes
C(10) C(11) 1.359(7) . yes
C(11) C(14) 1.434(7) . yes
C(12) C(13) 1.393(7) . yes
C(12) C(14) 1.396(7) 2_666 yes
C(13) C(14) 1.446(7) . yes
C(15) C(16) 1.51(1) . yes
C(15) C(17) 1.32(1) . yes
C(17) C(18) 1.51(1) . yes
C(19) C(20) 1.479(10) . yes
C(19) C(21) 1.42(1) . yes
C(21) C(22) 1.48(1) . yes
C(23) C(24) 1.48(1) 2_566 yes
C(25) C(26) 1.37(1) 2_756 yes

loop_
_geom_contact_atom_site_label_1
_geom_contact_atom_site_label_2
_geom_contact_distance
_geom_contact_site_symmetry_2
O(1) N(1) 2.830(7) 1_465
O(1) O(4) 2.943(6) 1_565
O(1) N(2) 2.968(8) 1_566
O(1) C(16) 3.511(10) 1_465
O(1) O(3) 3.542(6) 2_577
O(2) N(1) 2.896(7) 2_667
O(2) C(20) 3.599(9) 2_666
O(3) N(2) 2.777(7) 2_566
O(3) N(1) 3.225(7) 2_667
O(4) N(2) 2.924(6) 1_556
O(4) N(1) 2.951(7) 1_455
O(4) C(15) 3.52(1) 1_455
O(5) N(2) 2.823(7) 2_566
O(5) O(6) 3.469(6) 2_567
O(5) C(19) 3.536(8) 2_566
O(6) N(1) 2.823(7) 2_667
O(6) C(17) 3.53(1) 2_667
O(6) C(15) 3.537(10) 2_667
O(7) C(7) 3.493(7) 2_666
O(8) C(12) 3.477(7) 2_666
N(1) N(2) 3.463(7) 1_656
C(4) C(12) 3.383(8) .
C(4) C(14) 3.498(8) 2_666
C(7) C(11) 3.530(8) 2_666
C(17) C(17) 3.49(3) 2_667

loop_
_geom_torsion_atom_site_label_1
_geom_torsion_atom_site_label_2
_geom_torsion_atom_site_label_3
_geom_torsion_atom_site_label_4
_geom_torsion
_geom_torsion_site_symmetry_1
_geom_torsion_site_symmetry_2
_geom_torsion_site_symmetry_3
_geom_torsion_site_symmetry_4
_geom_torsion_publ_flag
S(1) C(2) C(1) C(5) -178.9(4) 1_555 1_555 1_555 1_555 yes
S(1) C(2) C(3) C(4) -178.5(4) 1_555 1_555 1_555 1_555 yes
S(2) C(9) C(8) C(13) 178.5(4) 1_555 1_555 1_555 1_555 yes
S(2) C(9) C(10) C(11) -178.3(5) 1_555 1_555 1_555 1_555 yes
O(1) S(1) C(2) C(1) -2.0(6) 1_555 1_555 1_555 1_555 yes
O(1) S(1) C(2) C(3) -179.8(5) 1_555 1_555 1_555 1_555 yes
O(2) S(1) C(2) C(1) -122.2(5) 1_555 1_555 1_555 1_555 yes
O(2) S(1) C(2) C(3) 60.0(5) 1_555 1_555 1_555 1_555 yes
O(3) S(1) C(2) C(1) 120.1(5) 1_555 1_555 1_555 1_555 yes
O(3) S(1) C(2) C(3) -57.7(5) 1_555 1_555 1_555 1_555 yes
O(4) S(2) C(9) C(8) 128.7(5) 1_555 1_555 1_555 1_555 yes
O(4) S(2) C(9) C(10) -48.9(5) 1_555 1_555 1_555 1_555 yes
O(5) S(2) C(9) C(8) 8.5(6) 1_555 1_555 1_555 1_555 yes
O(5) S(2) C(9) C(10) -169.2(4) 1_555 1_555 1_555 1_555 yes
O(6) S(2) C(9) C(8) -112.0(5) 1_555 1_555 1_555 1_555 yes
O(6) S(2) C(9) C(10) 70.3(5) 1_555 1_555 1_555 1_555 yes
N(1) C(15) C(17) C(18) 163.2(10) 1_555 1_555 1_555 1_555 yes
N(2) C(19) C(21) C(22) 172.7(8) 1_555 1_555 1_555 1_555 yes
C(1) C(2) C(3) C(4) 3.7(8) 1_555 1_555 1_555 1_555 yes
C(1) C(5) C(6) C(4) -1.1(7) 1_555 1_555 1_555 1_555 yes
C(1) C(5) C(6) C(7) 179.8(5) 1_555 1_555 1_555 1_555 yes
C(1) C(5) C(7) C(6) -179.8(5) 1_555 1_555 2_676 2_676 yes
C(2) C(1) C(5) C(6) -0.1(8) 1_555 1_555 1_555 1_555 yes
C(2) C(1) C(5) C(7) 176.9(5) 1_555 1_555 1_555 2_676 yes
C(2) C(3) C(4) C(6) -4.9(9) 1_555 1_555 1_555 1_555 yes
C(3) C(2) C(1) C(5) -1.2(8) 1_555 1_555 1_555 1_555 yes
C(3) C(4) C(6) C(5) 3.6(8) 1_555 1_555 1_555 1_555 yes
C(3) C(4) C(6) C(7) -177.3(5) 1_555 1_555 1_555 1_555 yes
C(4) C(6) C(5) C(7) -178.1(5) 1_555 1_555 1_555 2_676 yes
C(4) C(6) C(7) C(5) 178.1(5) 1_555 1_555 1_555 2_676 yes
C(8) C(9) C(10) C(11) 4.1(8) 1_555 1_555 1_555 1_555 yes
C(8) C(13) C(12) C(14) 179.1(5) 1_555 1_555 1_555 2_666 yes
C(8) C(13) C(14) C(11) 2.8(8) 1_555 1_555 1_555 1_555 yes
C(8) C(13) C(14) C(12) -179.1(5) 1_555 1_555 1_555 2_666 yes
C(9) C(8) C(13) C(12) 179.6(5) 1_555 1_555 1_555 1_555 yes
C(9) C(8) C(13) C(14) 0.4(8) 1_555 1_555 1_555 1_555 yes
C(9) C(10) C(11) C(14) -0.7(9) 1_555 1_555 1_555 1_555 yes
C(10) C(9) C(8) C(13) -3.9(9) 1_555 1_555 1_555 1_555 yes
C(10) C(11) C(14) C(12) 179.3(6) 1_555 1_555 1_555 2_666 yes
C(10) C(11) C(14) C(13) -2.7(9) 1_555 1_555 1_555 1_555 yes
C(11) C(14) C(12) C(13) 176.3(5) 1_555 1_555 2_666 2_666 yes
C(11) C(14) C(13) C(12) -176.4(5) 1_555 1_555 1_555 1_555 yes
C(16) C(15) C(17) C(18) -51(1) 1_555 1_555 1_555 1_555 yes
C(20) C(19) C(21) C(22) -49(1) 1_555 1_555 1_555 1_555 yes
